data_7020480
loop_
_publ_author_name
'Toma, Luminita Marilena'
'Pas\'an, Jorge'
'Ruiz-P\'erez, Catalina'
'Lloret, Francesc'
'Julve, Miguel'

_publ_section_title
;
 [Fe(III)(dmbpy)(CN)(4)](-): a new building block for designing
 single-chain magnets.
;
_journal_issue 44
_journal_name_full 'Dalton transactions (Cambridge, England : 2003)'
_journal_page_first 13716
_journal_page_last 13726
_journal_paper_doi 10.1039/c2dt31675g
_journal_volume 41
_journal_year 2012
_chemical_formula_sum 'C32 H35 Co Fe2 N12 O5.5'
_chemical_formula_weight 846.53
_chemical_name_systematic
;
?
;
_space_group_IT_number 74
_symmetry_cell_setting orthorhombic
_symmetry_space_group_name_Hall '-I 2b 2'
_symmetry_space_group_name_H-M 'I m m a'
_atom_sites_solution_hydrogens geom
_atom_sites_solution_primary direct
_atom_sites_solution_secondary difmap
_audit_creation_method SHELXL-97
_cell_angle_alpha 90.00
_cell_angle_beta 90.00
_cell_angle_gamma 90.00
_cell_formula_units_Z 4
_cell_length_a 27.235(2)
_cell_length_b 12.4825(8)
_cell_length_c 14.2559(8)
_cell_measurement_temperature 293(2)
_cell_volume 4846.4(5)
_computing_cell_refinement 'Dirax/lsq (Duisenberg & Schreurs, 1989-2000)'
_computing_data_collection 'Collect (Nonius BV, 1997-2000)'
_computing_data_reduction 'EvalCCD (Duisenberg & Schreurs 1990-2000)'
_computing_molecular_graphics CRYSTALMAKER
_computing_publication_material 'PARST97 (Nardelli, 1997)'
_computing_structure_refinement 'SHELXL-97 (Sheldrick, 1997)'
_computing_structure_solution 'SHELXS-97 (Sheldrick, 1997)'
_diffrn_ambient_temperature 293(2)
_diffrn_detector 'CCD plate'
_diffrn_detector_area_resol_mean 9
_diffrn_measured_fraction_theta_full 0.973
_diffrn_measured_fraction_theta_max 0.973
_diffrn_measurement_device '95mm CCD camera on \k-goniostat'
_diffrn_measurement_device_type KappaCCD
_diffrn_measurement_method 'CCD rotation images, thick slices'
_diffrn_radiation_monochromator 'horizonally mounted graphite crystal'
_diffrn_radiation_probe x-ray
_diffrn_radiation_source 'fine-focus sealed tube'
_diffrn_radiation_type MoK\a
_diffrn_radiation_wavelength 0.71073
_diffrn_reflns_av_R_equivalents 0.0638
_diffrn_reflns_av_sigmaI/netI 0.0409
_diffrn_reflns_limit_h_max 30
_diffrn_reflns_limit_h_min -30
_diffrn_reflns_limit_k_max 13
_diffrn_reflns_limit_k_min -13
_diffrn_reflns_limit_l_max 15
_diffrn_reflns_limit_l_min -15
_diffrn_reflns_number 14347
_diffrn_reflns_theta_full 23.50
_diffrn_reflns_theta_max 23.50
_diffrn_reflns_theta_min 6.43
_diffrn_source 'Enraf Nonius FR590'
_exptl_absorpt_coefficient_mu 0.973
_exptl_absorpt_correction_T_max 0.921
_exptl_absorpt_correction_T_min 0.856
_exptl_absorpt_correction_type sphere
_exptl_crystal_colour brown
_exptl_crystal_density_diffrn 1.149
_exptl_crystal_density_method 'not measured'
_exptl_crystal_description needle
_exptl_crystal_F_000 1703
_exptl_crystal_size_max 0.56
_exptl_crystal_size_mid 0.11
_exptl_crystal_size_min 0.09
_refine_diff_density_max 0.776
_refine_diff_density_min -0.571
_refine_diff_density_rms 0.087
_refine_ls_extinction_method none
_refine_ls_goodness_of_fit_ref 1.111
_refine_ls_hydrogen_treatment constr
_refine_ls_matrix_type full
_refine_ls_number_parameters 144
_refine_ls_number_reflns 1886
_refine_ls_number_restraints 0
_refine_ls_restrained_S_all 1.111
_refine_ls_R_factor_all 0.0958
_refine_ls_R_factor_gt 0.0686
_refine_ls_shift/su_max 0.001
_refine_ls_shift/su_mean 0.000
_refine_ls_structure_factor_coef Fsqd
_refine_ls_weighting_details 'calc w=1/[\s^2^(Fo^2^)+(0.1064P)^2^+23.6600P] where P=(Fo^2^+2Fc^2^)/3'
_refine_ls_weighting_scheme calc
_refine_ls_wR_factor_gt 0.1921
_refine_ls_wR_factor_ref 0.2142
_reflns_number_gt 1414
_reflns_number_total 1886
_reflns_threshold_expression >2sigma(I)
_cod_data_source_file c2dt31675g.txt
_cod_data_source_block Fe-Co
_cod_original_cell_volume 4846.5(5)
_cod_original_sg_symbol_H-M Imma
_cod_original_formula_sum 'C32 H35 Co Fe2 N12 O5.50'
_cod_database_code 7020480

loop_
_symmetry_equiv_pos_as_xyz
'x, y, z'
'-x, -y+1/2, z'
'x, -y, -z'
'-x, y+1/2, -z'
'x+1/2, y+1/2, z+1/2'
'-x+1/2, -y+1, z+1/2'
'x+1/2, -y+1/2, -z+1/2'
'-x+1/2, y+1, -z+1/2'
'-x, -y, -z'
'x, y-1/2, -z'
'-x, y, z'
'x, -y-1/2, z'
'-x+1/2, -y+1/2, -z+1/2'
'x+1/2, y, -z+1/2'
'-x+1/2, y+1/2, z+1/2'
'x+1/2, -y, z+1/2'

loop_
_atom_site_label
_atom_site_type_symbol
_atom_site_fract_x
_atom_site_fract_y
_atom_site_fract_z
_atom_site_U_iso_or_equiv
_atom_site_adp_type
_atom_site_occupancy
_atom_site_symmetry_multiplicity
_atom_site_calc_flag
_atom_site_refinement_flags
C1 C 0.4123(2) 0.1486(5) 0.4264(5) 0.0604(17) Uani 1 1 d .
C2 C 0.3476(3) 0.2500 0.5391(8) 0.057(2) Uani 1 2 d S
C3 C 0.3792(3) 0.2500 0.2721(8) 0.063(2) Uani 1 2 d S
C4 C 0.3099(2) 0.0406(6) 0.3834(5) 0.0623(17) Uani 1 1 d .
H4 H 0.3408 0.0093 0.3870 0.075 Uiso 1 1 calc R
C5 C 0.2699(3) -0.0248(6) 0.3754(5) 0.0690(19) Uani 1 1 d .
H5 H 0.2742 -0.0987 0.3729 0.083 Uiso 1 1 calc R
C6 C 0.2235(3) 0.0175(6) 0.3711(5) 0.0700(19) Uani 1 1 d .
C7 C 0.2196(2) 0.1290(6) 0.3747(5) 0.0617(17) Uani 1 1 d .
H7 H 0.1889 0.1614 0.3731 0.074 Uiso 1 1 calc R
C8 C 0.26146(19) 0.1911(5) 0.3805(4) 0.0512(14) Uani 1 1 d .
C9 C 0.1778(3) -0.0510(8) 0.3664(7) 0.099(3) Uani 1 1 d .
H9A H 0.1779 -0.0915 0.3091 0.148 Uiso 1 1 calc R
H9B H 0.1493 -0.0058 0.3681 0.148 Uiso 1 1 calc R
H9C H 0.1772 -0.0991 0.4189 0.148 Uiso 1 1 calc R
Fe1 Fe 0.36122(4) 0.2500 0.40493(9) 0.0502(5) Uani 1 2 d S
N1 N 0.44437(19) 0.0927(5) 0.4422(5) 0.0715(16) Uani 1 1 d .
N2 N 0.3396(4) 0.2500 0.6172(7) 0.083(3) Uani 1 2 d S
N3 N 0.3895(3) 0.2500 0.1980(7) 0.096(3) Uani 1 2 d S
N4 N 0.30681(16) 0.1472(4) 0.3863(3) 0.0508(12) Uani 1 1 d .
Co1 Co 0.5000 0.0000 0.5000 0.0502(6) Uani 1 4 d S
O1W O 0.5000 0.0983(7) 0.6230(6) 0.102(3) Uani 1 2 d S
O2W O 0.4338(5) 0.2500 0.7010(11) 0.269(11) Uani 1 2 d S
O3W O 0.4516(9) 0.2500 0.8833(19) 0.20(3) Uani 0.25 2 d SP
O4W O 0.416(2) 0.366(10) 0.025(3) 0.63(11) Uani 0.25 1 d P

loop_
_atom_site_aniso_label
_atom_site_aniso_U_11
_atom_site_aniso_U_22
_atom_site_aniso_U_33
_atom_site_aniso_U_23
_atom_site_aniso_U_13
_atom_site_aniso_U_12
C1 0.040(3) 0.068(4) 0.074(4) 0.003(3) -0.009(3) -0.001(3)
C2 0.044(5) 0.060(6) 0.067(6) 0.000 -0.007(4) 0.000
C3 0.044(5) 0.082(7) 0.063(6) 0.000 -0.014(5) 0.000
C4 0.049(4) 0.064(4) 0.074(4) 0.001(3) -0.014(3) 0.004(3)
C5 0.065(4) 0.060(4) 0.082(5) 0.005(3) -0.017(4) -0.008(3)
C6 0.061(4) 0.075(5) 0.074(5) 0.014(4) -0.017(4) -0.018(4)
C7 0.039(3) 0.081(5) 0.065(4) 0.010(3) -0.009(3) -0.001(3)
C8 0.033(3) 0.070(3) 0.050(3) 0.005(3) -0.007(2) -0.002(3)
C9 0.068(5) 0.112(7) 0.117(7) 0.024(6) -0.020(5) -0.037(5)
Fe1 0.0312(7) 0.0610(9) 0.0583(8) 0.000 -0.0107(5) 0.000
N1 0.037(3) 0.078(4) 0.100(5) 0.012(3) -0.010(3) 0.006(3)
N2 0.095(7) 0.094(7) 0.060(6) 0.000 -0.005(5) 0.000
N3 0.059(6) 0.163(10) 0.066(6) 0.000 0.003(5) 0.000
N4 0.039(3) 0.060(3) 0.054(3) -0.001(2) -0.011(2) 0.002(2)
Co1 0.0252(8) 0.0539(10) 0.0716(12) 0.0017(8) 0.000 0.000
O1W 0.062(4) 0.128(7) 0.116(6) -0.058(5) 0.000 0.000
O2W 0.127(11) 0.53(4) 0.152(13) 0.000 -0.045(9) 0.000
O3W 0.023(15) 0.56(11) 0.028(15) 0.000 -0.008(11) 0.000
O4W 0.38(7) 1.3(3) 0.17(4) 0.35(9) 0.20(4) 0.63(13)

loop_
_atom_type_symbol
_atom_type_description
_atom_type_scat_dispersion_real
_atom_type_scat_dispersion_imag
_atom_type_scat_source
C C 0.0033 0.0016 'International Tables Vol C Tables 4.2.6.8 and 6.1.1.4'
H H 0.0000 0.0000 'International Tables Vol C Tables 4.2.6.8 and 6.1.1.4'
Fe Fe 0.3463 0.8444 'International Tables Vol C Tables 4.2.6.8 and 6.1.1.4'
N N 0.0061 0.0033 'International Tables Vol C Tables 4.2.6.8 and 6.1.1.4'
Co Co 0.3494 0.9721 'International Tables Vol C Tables 4.2.6.8 and 6.1.1.4'
O O 0.0106 0.0060 'International Tables Vol C Tables 4.2.6.8 and 6.1.1.4'

loop_
_geom_angle_atom_site_label_1
_geom_angle_atom_site_label_2
_geom_angle_atom_site_label_3
_geom_angle
_geom_angle_site_symmetry_1
_geom_angle_site_symmetry_3
N1 C1 Fe1 175.8(6) . .
N2 C2 Fe1 179.9(9) . .
N3 C3 Fe1 179.7(9) . .
N4 C4 C5 123.4(6) . .
C4 C5 C6 120.5(7) . .
C5 C6 C7 116.8(6) . .
C5 C6 C9 122.9(7) . .
C7 C6 C9 120.2(7) . .
C8 C7 C6 120.0(6) . .
N4 C8 C7 121.9(6) . .
N4 C8 C8 113.9(3) . 12_565
C7 C8 C8 124.1(4) . 12_565
C1 Fe1 C1 83.2(4) 12_565 .
C1 Fe1 C2 89.0(3) 12_565 .
C1 Fe1 C2 89.0(3) . .
C1 Fe1 C3 88.4(3) 12_565 .
C1 Fe1 C3 88.4(3) . .
C2 Fe1 C3 176.5(4) . .
C1 Fe1 N4 178.0(2) 12_565 .
C1 Fe1 N4 97.9(2) . .
C2 Fe1 N4 89.3(2) . .
C3 Fe1 N4 93.3(2) . .
C1 Fe1 N4 97.9(2) 12_565 12_565
C1 Fe1 N4 178.0(2) . 12_565
C2 Fe1 N4 89.3(2) . 12_565
C3 Fe1 N4 93.3(2) . 12_565
N4 Fe1 N4 80.9(3) . 12_565
C1 N1 Co1 168.0(6) . .
C4 N4 C8 117.3(5) . .
C4 N4 Fe1 127.2(4) . .
C8 N4 Fe1 115.4(4) . .
N1 Co1 N1 93.7(3) 3_556 9_656
N1 Co1 N1 86.3(3) 3_556 .
N1 Co1 N1 180.0(2) 9_656 .
N1 Co1 N1 180.0(4) 3_556 11_655
N1 Co1 N1 86.3(3) 9_656 11_655
N1 Co1 N1 93.7(3) . 11_655
N1 Co1 O1W 89.7(3) 3_556 .
N1 Co1 O1W 89.7(3) 9_656 .
N1 Co1 O1W 90.3(3) . .
N1 Co1 O1W 90.3(3) 11_655 .
N1 Co1 O1W 90.3(3) 3_556 9_656
N1 Co1 O1W 90.3(3) 9_656 9_656
N1 Co1 O1W 89.7(3) . 9_656
N1 Co1 O1W 89.7(3) 11_655 9_656
O1W Co1 O1W 180.000(1) . 9_656

loop_
_geom_bond_atom_site_label_1
_geom_bond_atom_site_label_2
_geom_bond_distance
_geom_bond_site_symmetry_2
C1 N1 1.139(8) .
C1 Fe1 1.907(7) .
C2 N2 1.134(12) .
C2 Fe1 1.948(11) .
C3 N3 1.092(12) .
C3 Fe1 1.956(11) .
C4 N4 1.333(8) .
C4 C5 1.365(9) .
C5 C6 1.373(10) .
C6 C7 1.397(10) .
C6 C9 1.510(10) .
C7 C8 1.381(8) .
C8 N4 1.354(7) .
C8 C8 1.470(13) 12_565
Fe1 C1 1.907(7) 12_565
Fe1 N4 1.978(5) .
Fe1 N4 1.978(5) 12_565
N1 Co1 2.077(6) .
Co1 N1 2.077(6) 3_556
Co1 N1 2.077(6) 9_656
Co1 N1 2.077(6) 11_655
Co1 O1W 2.140(7) .
Co1 O1W 2.140(7) 9_656
